data_7034968
loop_
_publ_author_name
'Shah, Farooq Ali'
'Sabir, Shaista'
'Fatima, Kaneez'
'Ali, Saqib'
'Qadri, Ishtiaq'
'Rizzoli, Corrado'

_publ_section_title
;
 Organotin(iv) based anti-HCV drugs: synthesis, characterization and
 biochemical activity.
;
_journal_issue 22
_journal_name_full 'Dalton transactions (Cambridge, England : 2003)'
_journal_page_first 10467
_journal_page_last 10478
_journal_paper_doi 10.1039/c5dt00862j
_journal_volume 44
_journal_year 2015
_chemical_formula_moiety 'C26 H36 O4 Sn'
_chemical_formula_sum 'C26 H36 O4 Sn'
_chemical_formula_weight 531.24
_space_group_IT_number 2
_symmetry_cell_setting triclinic
_symmetry_space_group_name_Hall '-P 1'
_symmetry_space_group_name_H-M 'P -1'
_atom_sites_solution_hydrogens geom
_atom_sites_solution_primary direct
_atom_sites_solution_secondary difmap
_audit_update_record
;
2015-04-27 deposited with the CCDC.
2015-05-01 downloaded from the CCDC.
;
_cell_angle_alpha 104.257(6)
_cell_angle_beta 99.468(6)
_cell_angle_gamma 109.702(8)
_cell_formula_units_Z 2
_cell_length_a 9.566(3)
_cell_length_b 11.892(5)
_cell_length_c 13.438(5)
_cell_measurement_reflns_used 48
_cell_measurement_temperature 295(2)
_cell_measurement_theta_max 20.42
_cell_measurement_theta_min 8.30
_cell_volume 1342.6(9)
_computing_cell_refinement FEBO
_computing_data_collection 'FEBO Software (Belletti, 1993)'
_computing_data_reduction FEBO
_computing_molecular_graphics 'ORTEP-3 for Windows (Farrugia, 2012) and SCHAKAL99 (Keller, 1999)'
_computing_publication_material SHELX97-L
_computing_structure_refinement 'SHELX97-L (Sheldrick, 2008)'
_computing_structure_solution 'SIR97 (Altomare et al., 1999)'
_diffrn_ambient_temperature 295(2)
_diffrn_measured_fraction_theta_full 0.999
_diffrn_measured_fraction_theta_max 0.999
_diffrn_measurement_device_type 'Philips PW 1100'
_diffrn_measurement_method '\w/2\q scans'
_diffrn_radiation_monochromator graphite
_diffrn_radiation_source 'fine-focus sealed tube'
_diffrn_radiation_type MoK\a
_diffrn_radiation_wavelength 0.71073
_diffrn_reflns_av_R_equivalents 0.0123
_diffrn_reflns_av_unetI/netI 0.0489
_diffrn_reflns_limit_h_max 13
_diffrn_reflns_limit_h_min 0
_diffrn_reflns_limit_k_max 15
_diffrn_reflns_limit_k_min -16
_diffrn_reflns_limit_l_max 18
_diffrn_reflns_limit_l_min -18
_diffrn_reflns_number 7836
_diffrn_reflns_theta_full 30.00
_diffrn_reflns_theta_max 30.00
_diffrn_reflns_theta_min 3.19
_diffrn_standards_decay_% 0.02
_diffrn_standards_interval_count 100
_diffrn_standards_number 3
_exptl_absorpt_coefficient_mu 0.977
_exptl_absorpt_correction_T_max 0.952
_exptl_absorpt_correction_T_min 0.803
_exptl_absorpt_correction_type psi-scan
_exptl_absorpt_process_details 'North et al. (1968)'
_exptl_crystal_colour colourless
_exptl_crystal_density_diffrn 1.314
_exptl_crystal_density_method 'not measured'
_exptl_crystal_description plate
_exptl_crystal_F_000 548
_exptl_crystal_size_max 0.21
_exptl_crystal_size_mid 0.18
_exptl_crystal_size_min 0.06
_refine_diff_density_max 1.240
_refine_diff_density_min -0.419
_refine_diff_density_rms 0.077
_refine_ls_extinction_method none
_refine_ls_goodness_of_fit_ref 0.970
_refine_ls_hydrogen_treatment constr
_refine_ls_matrix_type full
_refine_ls_number_parameters 297
_refine_ls_number_reflns 7823
_refine_ls_number_restraints 18
_refine_ls_restrained_S_all 0.975
_refine_ls_R_factor_all 0.0618
_refine_ls_R_factor_gt 0.0423
_refine_ls_shift/su_max 0.001
_refine_ls_shift/su_mean 0.000
_refine_ls_structure_factor_coef Fsqd
_refine_ls_weighting_details 'calc w=1/[\s^2^(Fo^2^)+(0.0616P)^2^] where P=(Fo^2^+2Fc^2^)/3'
_refine_ls_weighting_scheme calc
_refine_ls_wR_factor_gt 0.1058
_refine_ls_wR_factor_ref 0.1126
_reflns_number_gt 5202
_reflns_number_total 7823
_reflns_threshold_expression I>2\s(I)
_cod_data_source_file c5dt00862j1.cif
_cod_data_source_block FS174
_cod_depositor_comments
;Adding full bibliography for 7034967--7034969.cif.

The following automatic conversions were performed:

data name '_iucr_refine_instruction_details' was replaced with
'_iucr_refine_instructions_details' as specified in the replacement
file 'data/replacement-values/replacement_tags.lst'.

Automatic conversion script
Id: cif_correct_tags 9268 2022-04-12 08:56:07Z antanas 
;
_cod_database_code 7034968

loop_
_symmetry_equiv_pos_as_xyz
x,y,z
-x,-y,-z

loop_
_atom_site_label
_atom_site_type_symbol
_atom_site_fract_x
_atom_site_fract_y
_atom_site_fract_z
_atom_site_U_iso_or_equiv
_atom_site_adp_type
_atom_site_occupancy
_atom_site_symmetry_multiplicity
_atom_site_calc_flag
_atom_site_refinement_flags
_atom_site_disorder_assembly
_atom_site_disorder_group
Sn1 Sn 0.82167(3) -0.020056(19) 0.095283(18) 0.05034(9) Uani 1 1 d . . .
O1 O 0.6512(3) -0.0293(2) 0.1817(2) 0.0661(7) Uani 1 1 d . . .
O2 O 0.7469(4) -0.1698(3) 0.1986(3) 0.0802(8) Uani 1 1 d . . .
O3 O 0.7683(3) 0.1277(2) 0.05682(19) 0.0565(6) Uani 1 1 d . . .
O4 O 0.9426(3) 0.0956(2) -0.0192(2) 0.0580(6) Uani 1 1 d . . .
C1 C 0.6571(4) -0.1174(3) 0.2201(3) 0.0601(9) Uani 1 1 d . . .
C2 C 0.5573(4) -0.1528(3) 0.2913(3) 0.0561(8) Uani 1 1 d . . .
C3 C 0.5581(5) -0.2483(3) 0.3296(3) 0.0647(9) Uani 1 1 d . . .
H3 H 0.6236 -0.2886 0.3135 0.078 Uiso 1 1 calc R . .
C4 C 0.4625(5) -0.2862(4) 0.3926(3) 0.0705(10) Uani 1 1 d . . .
C5 C 0.3684(5) -0.2227(4) 0.4165(3) 0.0698(10) Uani 1 1 d . . .
H5 H 0.3052 -0.2462 0.4599 0.084 Uiso 1 1 calc R . .
C6 C 0.3651(4) -0.1259(4) 0.3782(3) 0.0609(9) Uani 1 1 d . . .
C7 C 0.4592(4) -0.0935(3) 0.3137(3) 0.0610(9) Uani 1 1 d . . .
H7 H 0.4565 -0.0305 0.2848 0.073 Uiso 1 1 calc R . .
C8 C 0.4635(8) -0.3942(5) 0.4353(5) 0.125(2) Uani 1 1 d . . .
H8A H 0.5418 -0.4214 0.4157 0.188 Uiso 1 1 calc R . .
H8B H 0.3646 -0.4635 0.4053 0.188 Uiso 1 1 calc R . .
H8C H 0.4847 -0.3653 0.5116 0.188 Uiso 1 1 calc R . .
C9 C 0.2587(5) -0.0617(4) 0.4031(4) 0.0811(12) Uani 1 1 d . . .
H9A H 0.2824 0.0106 0.3792 0.122 Uiso 1 1 calc R . .
H9B H 0.2715 -0.0351 0.4787 0.122 Uiso 1 1 calc R . .
H9C H 0.1540 -0.1194 0.3673 0.122 Uiso 1 1 calc R . .
C10 C 0.8567(4) 0.1539(3) -0.0028(3) 0.0459(7) Uani 1 1 d . . .
C11 C 0.8557(3) 0.2517(3) -0.0522(3) 0.0451(7) Uani 1 1 d . . .
C12 C 0.9550(4) 0.2840(3) -0.1152(2) 0.0504(7) Uani 1 1 d . . .
H12 H 1.0206 0.2427 -0.1276 0.060 Uiso 1 1 calc R . .
C13 C 0.9556(4) 0.3772(3) -0.1591(3) 0.0616(9) Uani 1 1 d . . .
C14 C 0.8557(5) 0.4355(3) -0.1425(3) 0.0638(9) Uani 1 1 d . . .
H14 H 0.8535 0.4957 -0.1749 0.077 Uiso 1 1 calc R . .
C15 C 0.7580(4) 0.4066(3) -0.0785(3) 0.0604(9) Uani 1 1 d . . .
C16 C 0.7577(4) 0.3130(3) -0.0351(3) 0.0485(7) Uani 1 1 d . . .
H16 H 0.6907 0.2908 0.0062 0.058 Uiso 1 1 calc R . .
C17 C 1.0616(6) 0.4110(5) -0.2295(4) 0.0924(14) Uani 1 1 d . . .
H17A H 1.1280 0.3658 -0.2287 0.139 Uiso 1 1 calc R . .
H17B H 1.1231 0.5001 -0.2029 0.139 Uiso 1 1 calc R . .
H17C H 1.0008 0.3883 -0.3012 0.139 Uiso 1 1 calc R . .
C18 C 0.6439(5) 0.4716(3) -0.0663(4) 0.0772(11) Uani 1 1 d . . .
H18A H 0.5992 0.4553 -0.0097 0.116 Uiso 1 1 calc R . .
H18B H 0.5637 0.4389 -0.1317 0.116 Uiso 1 1 calc R . .
H18C H 0.6977 0.5610 -0.0498 0.116 Uiso 1 1 calc R . .
C19 C 0.6921(4) -0.1793(3) -0.0407(3) 0.0769(12) Uani 1 1 d D A .
H19A H 0.7632 -0.2060 -0.0742 0.092 Uiso 1 1 calc R . .
H19B H 0.6333 -0.2474 -0.0177 0.092 Uiso 1 1 calc R . .
C20 C 0.5821(5) -0.1609(4) -0.1235(3) 0.0800(12) Uani 1 1 d D . .
H20A H 0.6397 -0.1014 -0.1548 0.096 Uiso 0.701(4) 1 calc PR A 1
H20B H 0.5159 -0.1268 -0.0903 0.096 Uiso 0.701(4) 1 calc PR A 1
H20C H 0.6263 -0.0743 -0.1229 0.096 Uiso 0.299(4) 1 calc PR A 2
H20D H 0.4867 -0.1731 -0.1032 0.096 Uiso 0.299(4) 1 calc PR A 2
C21A C 0.4817(7) -0.2910(6) -0.2123(4) 0.0808(17) Uani 0.701(4) 1 d PD A 1
H21A H 0.5475 -0.3220 -0.2487 0.097 Uiso 0.701(4) 1 calc PR A 1
H21B H 0.4302 -0.3520 -0.1801 0.097 Uiso 0.701(4) 1 calc PR A 1
C22A C 0.3629(9) -0.2766(8) -0.2918(5) 0.125(3) Uani 0.701(4) 1 d PD A 1
H22A H 0.3022 -0.3568 -0.3459 0.188 Uiso 0.701(4) 1 calc PR A 1
H22B H 0.4141 -0.2168 -0.3241 0.188 Uiso 0.701(4) 1 calc PR A 1
H22C H 0.2969 -0.2471 -0.2558 0.188 Uiso 0.701(4) 1 calc PR A 1
C21B C 0.5440(16) -0.2488(11) -0.2373(6) 0.0808(17) Uani 0.299(4) 1 d PD A 2
H21C H 0.5139 -0.2091 -0.2874 0.097 Uiso 0.299(4) 1 calc PR A 2
H21D H 0.6354 -0.2619 -0.2492 0.097 Uiso 0.299(4) 1 calc PR A 2
C22B C 0.414(2) -0.3762(11) -0.2582(12) 0.125(3) Uani 0.299(4) 1 d PD A 2
H22D H 0.3983 -0.4307 -0.3285 0.188 Uiso 0.299(4) 1 calc PR A 2
H22E H 0.3209 -0.3643 -0.2526 0.188 Uiso 0.299(4) 1 calc PR A 2
H22F H 0.4412 -0.4138 -0.2065 0.188 Uiso 0.299(4) 1 calc PR A 2
C23 C 1.0283(5) 0.0835(4) 0.2214(3) 0.0803(11) Uani 1 1 d D A .
H23A H 1.0717 0.0259 0.2395 0.096 Uiso 1 1 calc R . .
H23B H 1.1031 0.1424 0.1984 0.096 Uiso 1 1 calc R . .
C24 C 0.9958(8) 0.1550(6) 0.3185(4) 0.151(3) Uani 1 1 d D . .
H24A H 0.9263 0.1925 0.2951 0.182 Uiso 0.701(4) 1 calc PR A 1
H24B H 0.9425 0.0950 0.3510 0.182 Uiso 0.701(4) 1 calc PR A 1
H24C H 1.0583 0.1527 0.3820 0.182 Uiso 0.299(4) 1 calc PR A 2
H24D H 0.8884 0.1128 0.3159 0.182 Uiso 0.299(4) 1 calc PR A 2
C25A C 1.1330(9) 0.2560(8) 0.4013(6) 0.130(3) Uani 0.701(4) 1 d PD A 1
H25A H 1.1869 0.3165 0.3694 0.156 Uiso 0.701(4) 1 calc PR A 1
H25B H 1.2024 0.2190 0.4259 0.156 Uiso 0.701(4) 1 calc PR A 1
C26A C 1.0939(12) 0.3257(10) 0.4970(8) 0.183(6) Uani 0.701(4) 1 d PD A 1
H26A H 1.1867 0.3918 0.5460 0.275 Uiso 0.701(4) 1 calc PR A 1
H26B H 1.0466 0.2676 0.5319 0.275 Uiso 0.701(4) 1 calc PR A 1
H26C H 1.0239 0.3615 0.4733 0.275 Uiso 0.701(4) 1 calc PR A 1
C25B C 1.029(3) 0.2914(11) 0.3272(13) 0.130(3) Uani 0.299(4) 1 d PD A 2
H25C H 0.9619 0.2941 0.2659 0.156 Uiso 0.299(4) 1 calc PR A 2
H25D H 1.1347 0.3329 0.3262 0.156 Uiso 0.299(4) 1 calc PR A 2
C26B C 1.003(3) 0.3630(16) 0.4300(18) 0.183(6) Uani 0.299(4) 1 d PD A 2
H26D H 1.0065 0.4436 0.4268 0.275 Uiso 0.299(4) 1 calc PR A 2
H26E H 1.0826 0.3752 0.4904 0.275 Uiso 0.299(4) 1 calc PR A 2
H26F H 0.9043 0.3148 0.4370 0.275 Uiso 0.299(4) 1 calc PR A 2

loop_
_atom_site_aniso_label
_atom_site_aniso_U_11
_atom_site_aniso_U_22
_atom_site_aniso_U_33
_atom_site_aniso_U_23
_atom_site_aniso_U_13
_atom_site_aniso_U_12
Sn1 0.05894(15) 0.04582(13) 0.06309(16) 0.02653(10) 0.02396(11) 0.03112(11)
O1 0.0818(17) 0.0645(15) 0.0883(18) 0.0461(14) 0.0491(15) 0.0449(13)
O2 0.102(2) 0.0801(18) 0.104(2) 0.0535(17) 0.0535(18) 0.0613(17)
O3 0.0647(14) 0.0535(12) 0.0815(16) 0.0389(12) 0.0382(12) 0.0388(11)
O4 0.0634(14) 0.0553(13) 0.0837(16) 0.0349(12) 0.0351(12) 0.0416(11)
C1 0.070(2) 0.058(2) 0.070(2) 0.0342(18) 0.0301(18) 0.0312(18)
C2 0.059(2) 0.0532(18) 0.065(2) 0.0296(16) 0.0215(16) 0.0237(16)
C3 0.082(3) 0.060(2) 0.068(2) 0.0314(18) 0.029(2) 0.0355(19)
C4 0.083(3) 0.069(2) 0.073(2) 0.043(2) 0.026(2) 0.030(2)
C5 0.069(2) 0.078(3) 0.061(2) 0.033(2) 0.0224(19) 0.019(2)
C6 0.0516(19) 0.064(2) 0.061(2) 0.0178(17) 0.0102(16) 0.0191(17)
C7 0.076(2) 0.0555(19) 0.061(2) 0.0316(17) 0.0184(18) 0.0275(18)
C8 0.170(6) 0.116(4) 0.167(6) 0.113(4) 0.094(5) 0.077(4)
C9 0.069(3) 0.090(3) 0.093(3) 0.028(2) 0.031(2) 0.038(2)
C10 0.0513(17) 0.0360(14) 0.0588(18) 0.0160(13) 0.0203(14) 0.0245(13)
C11 0.0463(16) 0.0337(13) 0.0592(18) 0.0172(13) 0.0138(14) 0.0193(12)
C12 0.0589(19) 0.0416(15) 0.0505(17) 0.0121(13) 0.0153(15) 0.0216(14)
C13 0.071(2) 0.0497(18) 0.058(2) 0.0217(16) 0.0153(17) 0.0146(17)
C14 0.085(3) 0.0425(17) 0.062(2) 0.0234(16) 0.0095(19) 0.0233(17)
C15 0.064(2) 0.0375(15) 0.083(2) 0.0216(16) 0.0104(18) 0.0271(15)
C16 0.0507(17) 0.0387(15) 0.0598(19) 0.0156(14) 0.0088(14) 0.0252(13)
C17 0.095(3) 0.098(3) 0.089(3) 0.054(3) 0.036(3) 0.022(3)
C18 0.097(3) 0.053(2) 0.089(3) 0.012(2) 0.028(2) 0.045(2)
C19 0.062(2) 0.0469(19) 0.131(4) 0.027(2) 0.045(2) 0.0241(17)
C20 0.069(3) 0.076(3) 0.084(3) 0.007(2) 0.017(2) 0.031(2)
C21A 0.086(5) 0.065(4) 0.079(4) 0.012(3) 0.025(3) 0.021(3)
C22A 0.125(6) 0.134(7) 0.085(5) 0.013(5) -0.010(4) 0.047(5)
C21B 0.086(5) 0.065(4) 0.079(4) 0.012(3) 0.025(3) 0.021(3)
C22B 0.125(6) 0.134(7) 0.085(5) 0.013(5) -0.010(4) 0.047(5)
C23 0.085(3) 0.083(3) 0.072(3) 0.025(2) 0.022(2) 0.032(2)
C24 0.141(6) 0.191(7) 0.070(3) -0.023(4) 0.023(4) 0.051(5)
C25A 0.111(6) 0.148(8) 0.128(7) 0.026(6) 0.018(5) 0.065(6)
C26A 0.120(9) 0.185(10) 0.166(11) -0.044(9) 0.036(7) 0.038(7)
C25B 0.111(6) 0.148(8) 0.128(7) 0.026(6) 0.018(5) 0.065(6)
C26B 0.120(9) 0.185(10) 0.166(11) -0.044(9) 0.036(7) 0.038(7)

loop_
_atom_type_symbol
_atom_type_description
_atom_type_scat_dispersion_real
_atom_type_scat_dispersion_imag
_atom_type_scat_source
Sn Sn -0.6537 1.4246 'International Tables Vol C Tables 4.2.6.8 and 6.1.1.4'
O O 0.0106 0.0060 'International Tables Vol C Tables 4.2.6.8 and 6.1.1.4'
C C 0.0033 0.0016 'International Tables Vol C Tables 4.2.6.8 and 6.1.1.4'
H H 0.0000 0.0000 'International Tables Vol C Tables 4.2.6.8 and 6.1.1.4'

loop_
_geom_angle_atom_site_label_1
_geom_angle_atom_site_label_2
_geom_angle_atom_site_label_3
_geom_angle
C19 Sn1 C23 148.50(16)
C19 Sn1 O3 103.51(13)
C23 Sn1 O3 102.01(14)
C19 Sn1 O1 99.47(13)
C23 Sn1 O1 101.01(14)
O3 Sn1 O1 84.63(9)
C19 Sn1 O4 89.77(13)
C23 Sn1 O4 89.49(13)
O3 Sn1 O4 55.81(8)
O1 Sn1 O4 140.43(8)
C19 Sn1 O2 85.25(14)
C23 Sn1 O2 86.78(14)
O3 Sn1 O2 140.38(9)
O1 Sn1 O2 55.75(9)
O4 Sn1 O2 163.80(8)
C1 O1 Sn1 100.2(2)
C1 O2 Sn1 84.2(2)
C10 O3 Sn1 99.99(17)
C10 O4 Sn1 84.71(18)
O2 C1 O1 119.8(3)
O2 C1 C2 121.5(3)
O1 C1 C2 118.7(3)
C3 C2 C7 120.1(3)
C3 C2 C1 119.5(3)
C7 C2 C1 120.3(3)
C2 C3 C4 120.7(4)
C2 C3 H3 119.7
C4 C3 H3 119.7
C5 C4 C3 118.1(3)
C5 C4 C8 121.4(4)
C3 C4 C8 120.5(4)
C6 C5 C4 122.3(4)
C6 C5 H5 118.9
C4 C5 H5 118.9
C7 C6 C5 117.7(4)
C7 C6 C9 121.3(4)
C5 C6 C9 120.9(4)
C6 C7 C2 121.1(3)
C6 C7 H7 119.4
C2 C7 H7 119.4
C4 C8 H8A 109.5
C4 C8 H8B 109.5
H8A C8 H8B 109.5
C4 C8 H8C 109.5
H8A C8 H8C 109.5
H8B C8 H8C 109.5
C6 C9 H9A 109.5
C6 C9 H9B 109.5
H9A C9 H9B 109.5
C6 C9 H9C 109.5
H9A C9 H9C 109.5
H9B C9 H9C 109.5
O4 C10 O3 119.5(3)
O4 C10 C11 121.0(3)
O3 C10 C11 119.5(3)
C16 C11 C12 119.6(3)
C16 C11 C10 120.2(3)
C12 C11 C10 120.2(3)
C13 C12 C11 119.8(3)
C13 C12 H12 120.1
C11 C12 H12 120.1
C14 C13 C12 119.6(3)
C14 C13 C17 120.4(3)
C12 C13 C17 120.0(4)
C13 C14 C15 121.6(3)
C13 C14 H14 119.2
C15 C14 H14 119.2
C16 C15 C14 118.4(3)
C16 C15 C18 122.1(4)
C14 C15 C18 119.2(3)
C15 C16 C11 120.9(3)
C15 C16 H16 119.6
C11 C16 H16 119.6
C13 C17 H17A 109.5
C13 C17 H17B 109.5
H17A C17 H17B 109.5
C13 C17 H17C 109.5
H17A C17 H17C 109.5
H17B C17 H17C 109.5
C15 C18 H18A 109.5
C15 C18 H18B 109.5
H18A C18 H18B 109.5
C15 C18 H18C 109.5
H18A C18 H18C 109.5
H18B C18 H18C 109.5
C20 C19 Sn1 115.7(2)
C20 C19 H19A 108.4
Sn1 C19 H19A 108.4
C20 C19 H19B 108.4
Sn1 C19 H19B 108.4
H19A C19 H19B 107.4
C19 C20 C21B 115.0(6)
C19 C20 C21A 109.3(4)
C21B C20 C21A 30.6(5)
C19 C20 H20A 109.8
C21B C20 H20A 80.0
C21A C20 H20A 109.8
C19 C20 H20B 109.8
C21B C20 H20B 128.0
C21A C20 H20B 109.8
H20A C20 H20B 108.3
C19 C20 H20C 108.5
C21B C20 H20C 108.5
C21A C20 H20C 134.5
H20A C20 H20C 31.8
H20B C20 H20C 79.5
C19 C20 H20D 108.5
C21B C20 H20D 108.5
C21A C20 H20D 83.3
H20A C20 H20D 131.8
H20B C20 H20D 29.5
H20C C20 H20D 107.5
C22A C21A C20 110.2(5)
C22A C21A H21A 109.6
C20 C21A H21A 109.6
C22A C21A H21B 109.6
C20 C21A H21B 109.6
H21A C21A H21B 108.1
C21A C22A H22A 109.5
C21A C22A H22B 109.5
H22A C22A H22B 109.5
C21A C22A H22C 109.5
H22A C22A H22C 109.5
H22B C22A H22C 109.5
C22B C21B C20 111.9(8)
C22B C21B H21C 109.2
C20 C21B H21C 109.2
C22B C21B H21D 109.2
C20 C21B H21D 109.2
H21C C21B H21D 107.9
C21B C22B H22D 109.5
C21B C22B H22E 109.5
H22D C22B H22E 109.5
C21B C22B H22F 109.5
H22D C22B H22F 109.5
H22E C22B H22F 109.5
C24 C23 Sn1 110.3(3)
C24 C23 H23A 109.6
Sn1 C23 H23A 109.6
C24 C23 H23B 109.6
Sn1 C23 H23B 109.6
H23A C23 H23B 108.1
C25A C24 C23 115.7(5)
C25A C24 C25B 61.1(9)
C23 C24 C25B 113.3(7)
C25A C24 H24A 108.4
C23 C24 H24A 108.4
C25B C24 H24A 50.4
C25A C24 H24B 108.4
C23 C24 H24B 108.4
C25B C24 H24B 137.3
H24A C24 H24B 107.4
C25A C24 H24C 49.6
C23 C24 H24C 108.9
C25B C24 H24C 108.9
H24A C24 H24C 142.4
H24B C24 H24C 64.3
C25A C24 H24D 134.5
C23 C24 H24D 108.9
C25B C24 H24D 108.9
H24A C24 H24D 63.4
H24B C24 H24D 46.2
H24C C24 H24D 107.7
C24 C25A C26A 113.6(6)
C24 C25A H25A 108.8
C26A C25A H25A 108.8
C24 C25A H25B 108.8
C26A C25A H25B 108.8
H25A C25A H25B 107.7
C25A C26A H26A 109.5
C25A C26A H26B 109.5
H26A C26A H26B 109.5
C25A C26A H26C 109.5
H26A C26A H26C 109.5
H26B C26A H26C 109.5
C24 C25B C26B 111.8(9)
C24 C25B H25C 109.3
C26B C25B H25C 109.3
C24 C25B H25D 109.3
C26B C25B H25D 109.3
H25C C25B H25D 107.9
C25B C26B H26D 109.5
C25B C26B H26E 109.5
H26D C26B H26E 109.5
C25B C26B H26F 109.5
H26D C26B H26F 109.5
H26E C26B H26F 109.5

loop_
_geom_bond_atom_site_label_1
_geom_bond_atom_site_label_2
_geom_bond_distance
Sn1 C19 2.105(4)
Sn1 C23 2.127(4)
Sn1 O3 2.141(2)
Sn1 O1 2.141(2)
Sn1 O4 2.480(2)
Sn1 O2 2.509(3)
O1 C1 1.289(4)
O2 C1 1.251(4)
O3 C10 1.274(4)
O4 C10 1.254(3)
C1 C2 1.493(5)
C2 C3 1.360(4)
C2 C7 1.380(5)
C3 C4 1.386(5)
C3 H3 0.9300
C4 C5 1.385(6)
C4 C8 1.532(5)
C5 C6 1.378(5)
C5 H5 0.9300
C6 C7 1.378(5)
C6 C9 1.497(5)
C7 H7 0.9300
C8 H8A 0.9600
C8 H8B 0.9600
C8 H8C 0.9600
C9 H9A 0.9600
C9 H9B 0.9600
C9 H9C 0.9600
C10 C11 1.476(4)
C11 C16 1.384(4)
C11 C12 1.394(4)
C12 C13 1.376(4)
C12 H12 0.9300
C13 C14 1.373(5)
C13 C17 1.521(5)
C14 C15 1.386(5)
C14 H14 0.9300
C15 C16 1.377(4)
C15 C18 1.543(5)
C16 H16 0.9300
C17 H17A 0.9600
C17 H17B 0.9600
C17 H17C 0.9600
C18 H18A 0.9600
C18 H18B 0.9600
C18 H18C 0.9600
C19 C20 1.512(5)
C19 H19A 0.9700
C19 H19B 0.9700
C20 C21B 1.529(8)
C20 C21A 1.566(6)
C20 H20A 0.9700
C20 H20B 0.9700
C20 H20C 0.9700
C20 H20D 0.9700
C21A C22A 1.510(7)
C21A H21A 0.9700
C21A H21B 0.9700
C22A H22A 0.9600
C22A H22B 0.9600
C22A H22C 0.9600
C21B C22B 1.525(9)
C21B H21C 0.9700
C21B H21D 0.9700
C22B H22D 0.9600
C22B H22E 0.9600
C22B H22F 0.9600
C23 C24 1.513(5)
C23 H23A 0.9700
C23 H23B 0.9700
C24 C25A 1.484(7)
C24 C25B 1.514(9)
C24 H24A 0.9700
C24 H24B 0.9700
C24 H24C 0.9700
C24 H24D 0.9700
C25A C26A 1.523(8)
C25A H25A 0.9700
C25A H25B 0.9700
C26A H26A 0.9600
C26A H26B 0.9600
C26A H26C 0.9600
C25B C26B 1.539(9)
C25B H25C 0.9700
C25B H25D 0.9700
C26B H26D 0.9600
C26B H26E 0.9600
C26B H26F 0.9600
